data_7042828
loop_
_publ_author_name
'Sol\'is-Huitr\'on, Josu\'e'
'Z\'u\~niga-Villarreal, No\'e'
'Mart\'inez-Otero, Diego'
'Barquera-Lozada, Jose Enrique'

_publ_section_title
;
 Delocalized and Localized Donating- Accepting Mn-C Interactions in
 Half-Sandwich Cyclopentadienyl and Pentadienyl Complexes
;
_journal_name_full 'Dalton Trans.'
_journal_paper_doi 10.1039/C7DT00499K
_journal_year 2017
_chemical_formula_moiety 'C8 H7 Mn O3'
_chemical_formula_sum 'C8 H7 Mn O3'
_chemical_formula_weight 206.08
_chemical_properties_physical ', Air-sensitive,Oxygen-sensitive'
_space_group_crystal_system monoclinic
_space_group_IT_number 14
_space_group_name_Hall '-P 2yn'
_space_group_name_H-M_alt 'P 1 21/n 1'
_symmetry_space_group_name_Hall '-P 2yn'
_symmetry_space_group_name_H-M 'P 1 21/n 1'
_atom_sites_solution_hydrogens geom
_atom_sites_solution_primary direct
_atom_sites_solution_secondary difmap
_audit_creation_method SHELXL-2014/7
_audit_update_record
;
2016-12-16 deposited with the CCDC.
2017-04-27 downloaded from the CCDC.
;
_cell_angle_alpha 90
_cell_angle_beta 95.7440(10)
_cell_angle_gamma 90
_cell_formula_units_Z 8
_cell_length_a 16.3527(4)
_cell_length_b 6.1392(2)
_cell_length_c 16.3852(4)
_cell_measurement_reflns_used 9961
_cell_measurement_temperature 150(2)
_cell_measurement_theta_max 27.48
_cell_measurement_theta_min 2.50
_cell_volume 1636.69(8)
_computing_cell_refinement 'APEX2 v2012.10.0(Bruker, 2012)'
_computing_data_collection 'APEX2 v2012.10.0(Bruker, 2012)'
_computing_data_reduction 'SAINT V8.27B (Bruker, 2012)'
_computing_molecular_graphics 'XP V 5.1 (Bruker, 1998)'
_computing_publication_material 'CIFTAB V 2013/2 (Sheldrick, 2013)'
_computing_structure_refinement 'SHELXL-2014/7 (Sheldrick, 2014)'
_computing_structure_solution 'SHELXS-2012 (Bruker, 2013)'
_diffrn_ambient_temperature 150(2)
_diffrn_detector_area_resol_mean 8.333
_diffrn_measured_fraction_theta_full 1.000
_diffrn_measured_fraction_theta_max 0.997
_diffrn_measurement_device_type 'Bruker Smart Apex CCD diffractometer 01-670-01'
_diffrn_measurement_method \w-scans
_diffrn_radiation_monochromator graphite
_diffrn_radiation_type MoK\a
_diffrn_radiation_wavelength 0.71073
_diffrn_reflns_av_R_equivalents 0.0935
_diffrn_reflns_av_unetI/netI 0.0388
_diffrn_reflns_Laue_measured_fraction_full 1.000
_diffrn_reflns_Laue_measured_fraction_max 0.997
_diffrn_reflns_limit_h_max 20
_diffrn_reflns_limit_h_min -20
_diffrn_reflns_limit_k_max 7
_diffrn_reflns_limit_k_min -7
_diffrn_reflns_limit_l_max 21
_diffrn_reflns_limit_l_min -21
_diffrn_reflns_number 42272
_diffrn_reflns_point_group_measured_fraction_full 1.000
_diffrn_reflns_point_group_measured_fraction_max 0.997
_diffrn_reflns_theta_full 25.242
_diffrn_reflns_theta_max 27.102
_diffrn_reflns_theta_min 1.249
_diffrn_source 'fine-focus sealed tube'
_exptl_absorpt_coefficient_mu 1.571
_exptl_absorpt_correction_T_max 0.9228
_exptl_absorpt_correction_T_min 0.6659
_exptl_absorpt_correction_type multi-scan
_exptl_absorpt_process_details '(Sheldrick, 2012)'
_exptl_crystal_colour yellow
_exptl_crystal_density_diffrn 1.673
_exptl_crystal_description prism
_exptl_crystal_F_000 832
_exptl_crystal_recrystallization_method 'Re-crystallisation from solvent: pentane'
_exptl_crystal_size_max 0.282
_exptl_crystal_size_mid 0.176
_exptl_crystal_size_min 0.052
_refine_diff_density_max 0.443
_refine_diff_density_min -0.466
_refine_diff_density_rms 0.108
_refine_ls_extinction_method none
_refine_ls_goodness_of_fit_ref 1.084
_refine_ls_hydrogen_treatment constr
_refine_ls_matrix_type full
_refine_ls_number_parameters 218
_refine_ls_number_reflns 3608
_refine_ls_number_restraints 0
_refine_ls_restrained_S_all 1.084
_refine_ls_R_factor_all 0.0449
_refine_ls_R_factor_gt 0.0404
_refine_ls_shift/su_max 0.001
_refine_ls_shift/su_mean 0.000
_refine_ls_structure_factor_coef Fsqd
_refine_ls_weighting_details 'w=1/[\s^2^(Fo^2^)+(0.0671P)^2^] where P=(Fo^2^+2Fc^2^)/3'
_refine_ls_weighting_scheme calc
_refine_ls_wR_factor_gt 0.1012
_refine_ls_wR_factor_ref 0.1058
_reflns_Friedel_coverage 0.000
_reflns_number_gt 3285
_reflns_number_total 3608
_reflns_threshold_expression 'I > 2\s(I)'
_cod_data_source_file c7dt00499k2.cif
_cod_data_source_block 478ZVN15
_cod_database_code 7042828
_shelx_shelxl_version_number 2014/7
_shelx_space_group_comment
;
The symmetry employed for this shelxl refinement is uniquely defined
by the following loop, which should always be used as a source of
symmetry information in preference to the above space-group names.
They are only intended as comments.
;
_shelx_estimated_absorpt_t_min 0.666
_shelx_estimated_absorpt_t_max 0.923

loop_
_space_group_symop_operation_xyz
'x, y, z'
'-x+1/2, y+1/2, -z+1/2'
'-x, -y, -z'
'x-1/2, -y-1/2, z-1/2'

loop_
_atom_site_label
_atom_site_type_symbol
_atom_site_fract_x
_atom_site_fract_y
_atom_site_fract_z
_atom_site_U_iso_or_equiv
_atom_site_adp_type
_atom_site_occupancy
_atom_site_site_symmetry_order
_atom_site_calc_flag
_atom_site_refinement_flags_posn
_atom_site_refinement_flags_adp
Mn1 Mn 0.20154(3) 0.56507(7) 0.55199(3) 0.01528(13) Uani 1 1 d . .
O1 O 0.25568(13) 0.2573(4) 0.42967(13) 0.0297(5) Uani 1 1 d . .
O2 O 0.26311(14) 0.3303(4) 0.70372(13) 0.0280(5) Uani 1 1 d . .
O3 O 0.04588(13) 0.3273(3) 0.56174(14) 0.0280(5) Uani 1 1 d . .
C1 C 0.15464(18) 0.7691(5) 0.44575(18) 0.0253(6) Uani 1 1 d . .
H1A H 0.1959 0.8523 0.4182 0.030 Uiso 1 1 calc R U
H1B H 0.1101 0.7063 0.4075 0.030 Uiso 1 1 calc R U
C2 C 0.13229(19) 0.8537(5) 0.51902(19) 0.0221(6) Uani 1 1 d . .
H2 H 0.0724 0.8481 0.5266 0.027 Uiso 1 1 calc R U
C3 C 0.1866(2) 0.8953(5) 0.5909(2) 0.0231(7) Uani 1 1 d . .
H3 H 0.1606 0.9165 0.6431 0.028 Uiso 1 1 calc R U
C4 C 0.27198(19) 0.8419(5) 0.59872(19) 0.0239(7) Uani 1 1 d . .
H4 H 0.2988 0.8282 0.6561 0.029 Uiso 1 1 calc R U
C5 C 0.31538(17) 0.7540(6) 0.53744(18) 0.0253(7) Uani 1 1 d . .
H5A H 0.3683 0.6821 0.5554 0.030 Uiso 1 1 calc R U
H5B H 0.3162 0.8403 0.4865 0.030 Uiso 1 1 calc R U
C6 C 0.23532(18) 0.3740(5) 0.47876(19) 0.0204(6) Uani 1 1 d . .
C7 C 0.24011(19) 0.4218(5) 0.6449(2) 0.0205(7) Uani 1 1 d . .
C8 C 0.10564(19) 0.4236(4) 0.55837(18) 0.0190(6) Uani 1 1 d . .
Mn2 Mn 0.44951(3) 0.59688(7) 0.30123(3) 0.01533(13) Uani 1 1 d . .
O11 O 0.57340(14) 0.3001(4) 0.24284(14) 0.0313(5) Uani 1 1 d . .
O12 O 0.43774(14) 0.3502(3) 0.45403(13) 0.0261(5) Uani 1 1 d . .
O13 O 0.29809(13) 0.3598(4) 0.24010(14) 0.0273(5) Uani 1 1 d . .
C11 C 0.46410(19) 0.7886(5) 0.18804(18) 0.0272(7) Uani 1 1 d . .
H11A H 0.5149 0.8760 0.1876 0.033 Uiso 1 1 calc R U
H11B H 0.4463 0.7177 0.1350 0.033 Uiso 1 1 calc R U
C12 C 0.4027(2) 0.8732(5) 0.2316(2) 0.0245(7) Uani 1 1 d . .
H12 H 0.3453 0.8584 0.2046 0.029 Uiso 1 1 calc R U
C13 C 0.4097(2) 0.9256(4) 0.3170(2) 0.0239(7) Uani 1 1 d . .
H13 H 0.3572 0.9458 0.3427 0.029 Uiso 1 1 calc R U
C14 C 0.48133(19) 0.8837(4) 0.37092(19) 0.0216(6) Uani 1 1 d . .
H14 H 0.4737 0.8766 0.4306 0.026 Uiso 1 1 calc R U
C15 C 0.55580(18) 0.8013(5) 0.34831(19) 0.0244(7) Uani 1 1 d . .
H15A H 0.5943 0.7384 0.3926 0.029 Uiso 1 1 calc R U
H15B H 0.5831 0.8861 0.3073 0.029 Uiso 1 1 calc R U
C16 C 0.52375(19) 0.4111(5) 0.26538(19) 0.0217(7) Uani 1 1 d . .
C17 C 0.44237(18) 0.4514(4) 0.39571(18) 0.0178(6) Uani 1 1 d . .
C18 C 0.35681(18) 0.4523(5) 0.26211(18) 0.0191(6) Uani 1 1 d . .

loop_
_atom_site_aniso_label
_atom_site_aniso_U_11
_atom_site_aniso_U_22
_atom_site_aniso_U_33
_atom_site_aniso_U_23
_atom_site_aniso_U_13
_atom_site_aniso_U_12
Mn1 0.0164(2) 0.0143(2) 0.0149(2) -0.00120(15) 0.00066(17) -0.00126(15)
O1 0.0347(13) 0.0276(12) 0.0281(12) -0.0083(10) 0.0095(9) -0.0007(11)
O2 0.0333(13) 0.0305(13) 0.0194(11) 0.0058(9) -0.0007(9) 0.0007(10)
O3 0.0220(11) 0.0260(12) 0.0358(13) 0.0034(10) 0.0020(9) -0.0051(9)
C1 0.0305(16) 0.0203(15) 0.0241(15) 0.0040(13) -0.0013(12) -0.0040(13)
C2 0.0226(15) 0.0132(14) 0.0300(17) 0.0040(12) -0.0009(13) -0.0011(12)
C3 0.0281(17) 0.0143(14) 0.0270(18) -0.0030(12) 0.0037(14) -0.0026(11)
C4 0.0281(16) 0.0163(14) 0.0259(16) -0.0030(12) -0.0039(13) -0.0082(12)
C5 0.0195(15) 0.0264(16) 0.0296(16) 0.0002(14) 0.0009(12) -0.0064(13)
C6 0.0176(14) 0.0214(14) 0.0221(15) -0.0008(12) 0.0022(11) -0.0046(11)
C7 0.0191(15) 0.0195(15) 0.0232(16) -0.0052(12) 0.0041(13) -0.0030(11)
C8 0.0214(16) 0.0195(15) 0.0159(15) 0.0012(11) 0.0013(12) 0.0066(11)
Mn2 0.0155(2) 0.0148(2) 0.0155(2) 0.00075(15) 0.00032(17) -0.00046(15)
O11 0.0303(12) 0.0312(13) 0.0338(13) -0.0058(10) 0.0102(10) 0.0054(10)
O12 0.0333(13) 0.0235(11) 0.0213(11) 0.0041(9) 0.0014(9) -0.0021(9)
O13 0.0219(12) 0.0329(12) 0.0260(12) -0.0028(10) -0.0021(9) -0.0053(10)
C11 0.0319(17) 0.0255(17) 0.0245(16) 0.0093(13) 0.0046(13) -0.0009(14)
C12 0.0270(17) 0.0183(14) 0.0275(17) 0.0075(12) 0.0001(13) -0.0014(12)
C13 0.0238(16) 0.0139(14) 0.0336(19) 0.0026(12) 0.0010(13) 0.0013(11)
C14 0.0286(17) 0.0132(14) 0.0222(16) -0.0013(11) -0.0006(12) -0.0044(12)
C15 0.0235(15) 0.0174(15) 0.0314(17) 0.0011(12) -0.0019(12) -0.0051(12)
C16 0.0223(16) 0.0225(16) 0.0201(16) 0.0046(11) 0.0012(12) -0.0031(12)
C17 0.0172(14) 0.0158(13) 0.0205(15) -0.0044(11) 0.0028(11) -0.0019(11)
C18 0.0196(15) 0.0209(15) 0.0167(14) 0.0009(11) 0.0016(11) 0.0036(11)

loop_
_atom_type_symbol
_atom_type_description
_atom_type_scat_dispersion_real
_atom_type_scat_dispersion_imag
_atom_type_scat_source
C C 0.0033 0.0016 'International Tables Vol C Tables 4.2.6.8 and 6.1.1.4'
H H 0.0000 0.0000 'International Tables Vol C Tables 4.2.6.8 and 6.1.1.4'
O O 0.0106 0.0060 'International Tables Vol C Tables 4.2.6.8 and 6.1.1.4'
Mn Mn 0.3368 0.7283 'International Tables Vol C Tables 4.2.6.8 and 6.1.1.4'

loop_
_geom_angle_atom_site_label_1
_geom_angle_atom_site_label_2
_geom_angle_atom_site_label_3
_geom_angle
C6 Mn1 C8 92.94(13)
C6 Mn1 C7 97.98(13)
C8 Mn1 C7 87.10(13)
C6 Mn1 C2 124.01(13)
C8 Mn1 C2 88.40(12)
C7 Mn1 C2 137.94(13)
C6 Mn1 C3 149.71(13)
C8 Mn1 C3 108.16(12)
C7 Mn1 C3 104.41(13)
C2 Mn1 C3 38.82(12)
C6 Mn1 C4 124.20(12)
C8 Mn1 C4 142.86(13)
C7 Mn1 C4 87.45(13)
C2 Mn1 C4 71.76(12)
C3 Mn1 C4 38.82(12)
C6 Mn1 C1 87.14(13)
C8 Mn1 C1 94.76(12)
C7 Mn1 C1 174.48(12)
C2 Mn1 C1 37.13(12)
C3 Mn1 C1 70.07(12)
C4 Mn1 C1 87.94(12)
C6 Mn1 C5 87.28(12)
C8 Mn1 C5 176.05(12)
C7 Mn1 C5 96.78(13)
C2 Mn1 C5 88.21(12)
C3 Mn1 C5 70.20(12)
C4 Mn1 C5 37.12(12)
C1 Mn1 C5 81.31(12)
C2 C1 Mn1 68.48(17)
C2 C1 H1A 116.8
Mn1 C1 H1A 116.8
C2 C1 H1B 116.8
Mn1 C1 H1B 116.8
H1A C1 H1B 113.8
C1 C2 C3 125.8(3)
C1 C2 Mn1 74.39(18)
C3 C2 Mn1 70.75(17)
C1 C2 H2 116.1
C3 C2 H2 116.1
Mn1 C2 H2 116.1
C2 C3 C4 123.7(3)
C2 C3 Mn1 70.43(17)
C4 C3 Mn1 70.74(17)
C2 C3 H3 116.6
C4 C3 H3 116.6
Mn1 C3 H3 116.6
C5 C4 C3 126.0(3)
C5 C4 Mn1 74.39(17)
C3 C4 Mn1 70.44(17)
C5 C4 H4 115.9
C3 C4 H4 115.9
Mn1 C4 H4 115.9
C4 C5 Mn1 68.49(16)
C4 C5 H5A 116.8
Mn1 C5 H5A 116.8
C4 C5 H5B 116.8
Mn1 C5 H5B 116.8
H5A C5 H5B 113.8
O1 C6 Mn1 177.4(3)
O2 C7 Mn1 178.8(3)
O3 C8 Mn1 177.7(3)
C17 Mn2 C16 94.01(13)
C17 Mn2 C18 86.42(13)
C16 Mn2 C18 98.10(13)
C17 Mn2 C14 88.99(12)
C16 Mn2 C14 123.99(13)
C18 Mn2 C14 137.88(13)
C17 Mn2 C12 143.11(13)
C16 Mn2 C12 122.87(13)
C18 Mn2 C12 87.58(13)
C14 Mn2 C12 71.75(13)
C17 Mn2 C13 108.43(13)
C16 Mn2 C13 148.86(13)
C18 Mn2 C13 104.44(13)
C14 Mn2 C13 38.72(12)
C12 Mn2 C13 38.97(13)
C17 Mn2 C15 95.60(12)
C16 Mn2 C15 86.66(12)
C18 Mn2 C15 174.70(12)
C14 Mn2 C15 37.52(11)
C12 Mn2 C15 87.88(12)
C13 Mn2 C15 70.28(12)
C17 Mn2 C11 176.68(13)
C16 Mn2 C11 86.08(12)
C18 Mn2 C11 96.86(13)
C14 Mn2 C11 88.21(12)
C12 Mn2 C11 36.99(12)
C13 Mn2 C11 70.28(13)
C15 Mn2 C11 81.09(12)
C12 C11 Mn2 68.12(17)
C12 C11 H11A 116.9
Mn2 C11 H11A 116.9
C12 C11 H11B 116.9
Mn2 C11 H11B 116.9
H11A C11 H11B 113.9
C11 C12 C13 126.6(3)
C11 C12 Mn2 74.89(18)
C13 C12 Mn2 70.57(17)
C11 C12 H12 115.7
C13 C12 H12 115.7
Mn2 C12 H12 115.7
C14 C13 C12 123.3(3)
C14 C13 Mn2 70.25(17)
C12 C13 Mn2 70.46(18)
C14 C13 H13 116.8
C12 C13 H13 116.8
Mn2 C13 H13 116.8
C15 C14 C13 125.9(3)
C15 C14 Mn2 74.52(17)
C13 C14 Mn2 71.02(17)
C15 C14 H14 116.1
C13 C14 H14 116.1
Mn2 C14 H14 116.1
C14 C15 Mn2 67.97(16)
C14 C15 H15A 116.9
Mn2 C15 H15A 116.9
C14 C15 H15B 116.9
Mn2 C15 H15B 116.9
H15A C15 H15B 113.9
O11 C16 Mn2 177.0(3)
O12 C17 Mn2 177.0(3)
O13 C18 Mn2 177.8(3)

loop_
_geom_bond_atom_site_label_1
_geom_bond_atom_site_label_2
_geom_bond_distance
Mn1 C6 1.804(3)
Mn1 C8 1.805(3)
Mn1 C7 1.815(3)
Mn1 C2 2.143(3)
Mn1 C3 2.147(3)
Mn1 C4 2.151(3)
Mn1 C1 2.218(3)
Mn1 C5 2.226(3)
O1 C6 1.151(4)
O2 C7 1.146(4)
O3 C8 1.148(4)
C1 C2 1.390(4)
C1 H1A 0.9900
C1 H1B 0.9900
C2 C3 1.425(5)
C2 H2 1.0000
C3 C4 1.428(5)
C3 H3 1.0000
C4 C5 1.395(4)
C4 H4 1.0000
C5 H5A 0.9900
C5 H5B 0.9900
Mn2 C17 1.801(3)
Mn2 C16 1.806(3)
Mn2 C18 1.817(3)
Mn2 C14 2.134(3)
Mn2 C12 2.143(3)
Mn2 C13 2.144(3)
Mn2 C15 2.219(3)
Mn2 C11 2.230(3)
O11 C16 1.149(4)
O12 C17 1.149(4)
O13 C18 1.143(4)
C11 C12 1.390(4)
C11 H11A 0.9900
C11 H11B 0.9900
C12 C13 1.430(5)
C12 H12 1.0000
C13 C14 1.419(4)
C13 H13 1.0000
C14 C15 1.402(4)
C14 H14 1.0000
C15 H15A 0.9900
C15 H15B 0.9900

loop_
_geom_torsion_atom_site_label_1
_geom_torsion_atom_site_label_2
_geom_torsion_atom_site_label_3
_geom_torsion_atom_site_label_4
_geom_torsion
Mn1 C1 C2 C3 51.4(3)
C1 C2 C3 C4 -4.1(5)
Mn1 C2 C3 C4 48.8(3)
C1 C2 C3 Mn1 -52.9(3)
C2 C3 C4 C5 3.6(5)
Mn1 C3 C4 C5 52.3(3)
C2 C3 C4 Mn1 -48.7(3)
C3 C4 C5 Mn1 -50.8(3)
Mn2 C11 C12 C13 51.0(3)
C11 C12 C13 C14 -4.1(5)
Mn2 C12 C13 C14 48.6(3)
C11 C12 C13 Mn2 -52.7(3)
C12 C13 C14 C15 4.7(5)
Mn2 C13 C14 C15 53.3(3)
C12 C13 C14 Mn2 -48.7(3)
C13 C14 C15 Mn2 -51.9(3)
